data_2103002
loop_
_publ_author_name
'Prinz, Sebastian'
'Sparta, Karine M.'
'Roth, Georg'

_publ_section_title
;
 Temperature dependence of the <i>A</i>V~3~O~7~ (<i>A</i> = Ca, Sr)
 structure
;
_journal_coeditor_code BM5051
_journal_issue 6
_journal_name_full 'Acta Crystallographica Section B'
_journal_page_first 836
_journal_page_last 842
_journal_paper_doi 10.1107/S0108768107050550
_journal_volume 63
_journal_year 2007
_chemical_formula_moiety 'O7 V3, Ca'
_chemical_formula_sum 'Ca O7 V3'
_chemical_formula_weight 304.90
_chemical_name_systematic
;
 ?
;
_space_group_IT_number 62
_symmetry_cell_setting orthorhombic
_symmetry_space_group_name_Hall '-P 2ac 2n'
_symmetry_space_group_name_H-M 'P n m a'
_atom_sites_solution_hydrogens none
_atom_sites_solution_primary direct
_atom_sites_solution_secondary difmap
_audit_creation_method SHELXL-97
_cell_angle_alpha 90.00
_cell_angle_beta 90.00
_cell_angle_gamma 90.00
_cell_formula_units_Z 4
_cell_length_a 10.442(3)
_cell_length_b 10.367(2)
_cell_length_c 5.2914(15)
_cell_measurement_reflns_used 2683
_cell_measurement_temperature 262.0(10)
_cell_measurement_theta_max 23.4
_cell_measurement_theta_min 1.3
_cell_volume 572.8(3)
_computing_cell_refinement 'X-AREA (Stoe, 2002)'
_computing_data_collection 'X-AREA (Stoe, 2002)'
_computing_data_reduction 'X-RED (Stoe, 1996)'
_computing_molecular_graphics 'ATOMS Version 5.1'
_computing_publication_material 'WinGX 1.64.05 (Farrugia, 1999)'
_computing_structure_refinement 'SHELXL-97 (Sheldrick, 1997)'
_computing_structure_solution 'SHELXS-97 (Sheldrick, 1997)'
_diffrn_ambient_temperature 262.0(10)
_diffrn_detector_area_resol_mean 0
_diffrn_measured_fraction_theta_full 0.960
_diffrn_measured_fraction_theta_max 0.960
_diffrn_measurement_device_type 'STOE IPDS 2'
_diffrn_measurement_method 'Rotation method'
_diffrn_radiation_monochromator graphite
_diffrn_radiation_source 'fine-focus sealed tube'
_diffrn_radiation_type MoK\a
_diffrn_radiation_wavelength 0.71073
_diffrn_reflns_av_R_equivalents 0.0323
_diffrn_reflns_av_sigmaI/netI 0.0190
_diffrn_reflns_limit_h_max 11
_diffrn_reflns_limit_h_min -11
_diffrn_reflns_limit_k_max 10
_diffrn_reflns_limit_k_min -10
_diffrn_reflns_limit_l_max 5
_diffrn_reflns_limit_l_min -5
_diffrn_reflns_number 2427
_diffrn_reflns_theta_full 22.97
_diffrn_reflns_theta_max 22.97
_diffrn_reflns_theta_min 3.90
_diffrn_standards_decay_% 0
_diffrn_standards_interval_count 0
_diffrn_standards_interval_time 0
_diffrn_standards_number 0
_exptl_absorpt_coefficient_mu 5.668
_exptl_absorpt_correction_T_max 0.4713
_exptl_absorpt_correction_T_min 0.3182
_exptl_absorpt_correction_type numerical
_exptl_absorpt_process_details 'X-SHAPE (Stoe & Cie, 1996)'
_exptl_crystal_colour brown
_exptl_crystal_density_diffrn 3.535
_exptl_crystal_density_method 'not measured'
_exptl_crystal_F_000 580
_exptl_crystal_size_max 0.3
_exptl_crystal_size_mid 0.2
_exptl_crystal_size_min 0.1
_refine_diff_density_max 0.338
_refine_diff_density_min -0.396
_refine_ls_extinction_coef 0.0193(16)
_refine_ls_extinction_expression Fc^*^=kFc[1+0.001xFc^2^\l^3^/sin(2\q)]^-1/4^
_refine_ls_extinction_method SHELXL
_refine_ls_goodness_of_fit_ref 0.938
_refine_ls_hydrogen_treatment none
_refine_ls_matrix_type full
_refine_ls_number_parameters 38
_refine_ls_number_reflns 404
_refine_ls_number_restraints 0
_refine_ls_restrained_S_all 0.938
_refine_ls_R_factor_all 0.0225
_refine_ls_R_factor_gt 0.0191
_refine_ls_shift/su_max 0.000
_refine_ls_shift/su_mean 0.000
_refine_ls_structure_factor_coef Fsqd
_refine_ls_weighting_details 'calc w=1/[\s^2^(Fo^2^)+(0.0464P)^2^+0.0000P] where P=(Fo^2^+2Fc^2^)/3'
_refine_ls_weighting_scheme calc
_refine_ls_wR_factor_gt 0.0534
_refine_ls_wR_factor_ref 0.0548
_reflns_number_gt 365
_reflns_number_total 404
_reflns_threshold_expression >2sigma(I)
_cod_data_source_file bm5051.cif
_cod_data_source_block CaV3O7_262K
_cod_original_cell_volume 572.8(2)
_cod_database_code 2103002

loop_
_symmetry_equiv_pos_as_xyz
'x, y, z'
'-x+1/2, -y, z+1/2'
'x+1/2, -y+1/2, -z+1/2'
'-x, y+1/2, -z'
'-x, -y, -z'
'x-1/2, y, -z-1/2'
'-x-1/2, y-1/2, z-1/2'
'x, -y-1/2, z'

loop_
_atom_site_type_symbol
_atom_site_label
_atom_site_fract_x
_atom_site_fract_y
_atom_site_fract_z
_atom_site_U_iso_or_equiv
_atom_site_adp_type
_atom_site_calc_flag
_atom_site_refinement_flags
_atom_site_occupancy
Ca Ca1 0.08476(10) 0.2500 0.29971(15) 0.0077(3) Uani d S 1
V V1 0.28862(7) 0.2500 0.79194(13) 0.0060(3) Uani d S 1
V V2 0.18747(6) 0.52037(6) 0.78355(10) 0.0061(3) Uani d . 1
O O1 0.4435(3) 0.2500 0.8080(5) 0.0122(8) Uiso d S 1
O O2 0.0402(2) 0.5656(3) 0.7668(4) 0.0141(6) Uiso d . 1
O O3 0.22014(19) 0.3799(2) 0.0261(4) 0.0074(5) Uiso d . 1
O O4 0.22655(19) 0.3796(2) 0.5481(4) 0.0073(5) Uiso d . 1

loop_
_atom_site_aniso_label
_atom_site_aniso_U_11
_atom_site_aniso_U_22
_atom_site_aniso_U_33
_atom_site_aniso_U_12
_atom_site_aniso_U_13
_atom_site_aniso_U_23
Ca1 0.0054(5) 0.0080(6) 0.0097(6) 0.000 -0.0001(3) 0.000
V1 0.0059(5) 0.0056(6) 0.0065(5) 0.000 -0.0005(3) 0.000
V2 0.0063(4) 0.0055(4) 0.0065(4) 0.0010(2) 0.0001(2) 0.0003(2)

loop_
_atom_type_symbol
_atom_type_description
_atom_type_scat_dispersion_real
_atom_type_scat_dispersion_imag
_atom_type_scat_source
O O 0.0106 0.0060 'International Tables Vol C Tables 4.2.6.8 and 6.1.1.4'
Ca Ca 0.2262 0.3064 'International Tables Vol C Tables 4.2.6.8 and 6.1.1.4'
V V 0.3005 0.5294 'International Tables Vol C Tables 4.2.6.8 and 6.1.1.4'

loop_
_geom_angle_atom_site_label_1
_geom_angle_atom_site_label_2
_geom_angle_atom_site_label_3
_geom_angle_site_symmetry_1
_geom_angle_site_symmetry_3
_geom_angle
O2 Ca1 O2 4_546 5_566 109.50(12)
O2 Ca1 O4 4_546 . 152.37(8)
O2 Ca1 O4 5_566 . 88.22(8)
O2 Ca1 O4 4_546 8_565 88.22(8)
O2 Ca1 O4 5_566 8_565 152.37(8)
O4 Ca1 O4 . 8_565 68.32(10)
O2 Ca1 O3 4_546 8_565 77.41(7)
O2 Ca1 O3 5_566 8_565 133.39(8)
O4 Ca1 O3 . 8_565 106.16(8)
O4 Ca1 O3 8_565 8_565 69.89(7)
O2 Ca1 O3 4_546 . 133.39(8)
O2 Ca1 O3 5_566 . 77.41(7)
O4 Ca1 O3 . . 69.89(7)
O4 Ca1 O3 8_565 . 106.16(8)
O3 Ca1 O3 8_565 . 67.29(10)
O2 Ca1 O1 4_546 6_557 78.45(7)
O2 Ca1 O1 5_566 6_557 78.45(7)
O4 Ca1 O1 . 6_557 84.88(8)
O4 Ca1 O1 8_565 6_557 84.88(8)
O3 Ca1 O1 8_565 6_557 145.33(5)
O3 Ca1 O1 . 6_557 145.33(5)
O2 Ca1 V1 4_546 . 117.97(6)
O2 Ca1 V1 5_566 . 117.97(6)
O4 Ca1 V1 . . 35.22(5)
O4 Ca1 V1 8_565 . 35.22(5)
O3 Ca1 V1 8_565 . 95.34(6)
O3 Ca1 V1 . . 95.34(6)
O1 Ca1 V1 6_557 . 74.66(7)
O2 Ca1 V2 4_546 2_564 165.33(6)
O2 Ca1 V2 5_566 2_564 79.18(6)
O4 Ca1 V2 . 2_564 34.88(5)
O4 Ca1 V2 8_565 2_564 88.50(6)
O3 Ca1 V2 8_565 2_564 88.04(6)
O3 Ca1 V2 . 2_564 35.13(5)
O1 Ca1 V2 6_557 2_564 115.47(5)
V1 Ca1 V2 . 2_564 64.69(2)
O2 Ca1 V2 4_546 7_655 79.18(6)
O2 Ca1 V2 5_566 7_655 165.33(6)
O4 Ca1 V2 . 7_655 88.50(6)
O4 Ca1 V2 8_565 7_655 34.88(5)
O3 Ca1 V2 8_565 7_655 35.13(5)
O3 Ca1 V2 . 7_655 88.04(6)
O1 Ca1 V2 6_557 7_655 115.47(5)
V1 Ca1 V2 . 7_655 64.69(2)
V2 Ca1 V2 2_564 7_655 90.02(4)
O2 Ca1 V1 4_546 1_554 103.19(6)
O2 Ca1 V1 5_566 1_554 103.19(6)
O4 Ca1 V1 . 1_554 92.65(6)
O4 Ca1 V1 8_565 1_554 92.65(6)
O3 Ca1 V1 8_565 1_554 34.10(5)
O3 Ca1 V1 . 1_554 34.10(5)
O1 Ca1 V1 6_557 1_554 177.01(8)
V1 Ca1 V1 . 1_554 102.35(4)
V2 Ca1 V1 2_564 1_554 62.70(2)
V2 Ca1 V1 7_655 1_554 62.70(2)
O2 Ca1 O1 4_546 6_556 68.34(6)
O2 Ca1 O1 5_566 6_556 68.34(6)
O4 Ca1 O1 . 6_556 139.23(6)
O4 Ca1 O1 8_565 6_556 139.23(6)
O3 Ca1 O1 8_565 6_556 72.62(7)
O3 Ca1 O1 . 6_556 72.62(7)
O1 Ca1 O1 6_557 6_556 119.95(11)
V1 Ca1 O1 . 6_556 165.39(6)
V2 Ca1 O1 2_564 6_556 105.76(4)
V2 Ca1 O1 7_655 6_556 105.76(4)
V1 Ca1 O1 1_554 6_556 63.04(6)
O2 Ca1 V2 4_546 4_546 15.72(6)
O2 Ca1 V2 5_566 4_546 94.51(7)
O4 Ca1 V2 . 4_546 153.37(6)
O4 Ca1 V2 8_565 4_546 100.25(5)
O3 Ca1 V2 8_565 4_546 91.10(5)
O3 Ca1 V2 . 4_546 136.53(6)
O1 Ca1 V2 6_557 4_546 69.83(6)
V1 Ca1 V2 . 4_546 124.97(2)
V2 Ca1 V2 2_564 4_546 170.33(3)
V2 Ca1 V2 7_655 4_546 94.82(2)
V1 Ca1 V2 1_554 4_546 112.35(2)
O1 Ca1 V2 6_556 4_546 64.86(4)
O2 Ca1 V2 4_546 5_566 94.51(7)
O2 Ca1 V2 5_566 5_566 15.72(6)
O4 Ca1 V2 . 5_566 100.25(5)
O4 Ca1 V2 8_565 5_566 153.37(6)
O3 Ca1 V2 8_565 5_566 136.53(6)
O3 Ca1 V2 . 5_566 91.10(5)
O1 Ca1 V2 6_557 5_566 69.83(6)
V1 Ca1 V2 . 5_566 124.97(2)
V2 Ca1 V2 2_564 5_566 94.82(2)
V2 Ca1 V2 7_655 5_566 170.33(3)
V1 Ca1 V2 1_554 5_566 112.35(2)
O1 Ca1 V2 6_556 5_566 64.86(4)
V2 Ca1 V2 4_546 5_566 79.22(3)
O2 Ca1 V1 4_546 6_557 68.25(6)
O2 Ca1 V1 5_566 6_557 68.25(6)
O4 Ca1 V1 . 6_557 101.10(6)
O4 Ca1 V1 8_565 6_557 101.10(6)
O3 Ca1 V1 8_565 6_557 144.88(5)
O3 Ca1 V1 . 6_557 144.88(5)
O1 Ca1 V1 6_557 6_557 19.65(7)
V1 Ca1 V1 . 6_557 94.32(3)
V2 Ca1 V1 2_564 6_557 126.42(2)
V2 Ca1 V1 7_655 6_557 126.42(2)
V1 Ca1 V1 1_554 6_557 163.33(3)
O1 Ca1 V1 6_556 6_557 100.29(6)
V2 Ca1 V1 4_546 6_557 56.19(2)
V2 Ca1 V1 5_566 6_557 56.19(2)
O2 Ca1 V2 4_546 . 146.03(6)
O2 Ca1 V2 5_566 . 70.66(6)
O4 Ca1 V2 . . 22.52(5)
O4 Ca1 V2 8_565 . 82.77(5)
O3 Ca1 V2 8_565 . 128.47(6)
O3 Ca1 V2 . . 80.49(5)
O1 Ca1 V2 6_557 . 68.19(5)
V1 Ca1 V2 . . 47.580(15)
V2 Ca1 V2 2_564 . 47.303(14)
V2 Ca1 V2 7_655 . 109.08(3)
V1 Ca1 V2 1_554 . 109.87(3)
O1 Ca1 V2 6_556 . 134.688(15)
V2 Ca1 V2 4_546 . 137.44(3)
V2 Ca1 V2 5_566 . 80.24(2)
V1 Ca1 V2 6_557 . 81.44(2)
O2 Ca1 V2 4_546 8_565 70.66(6)
O2 Ca1 V2 5_566 8_565 146.03(6)
O4 Ca1 V2 . 8_565 82.77(5)
O4 Ca1 V2 8_565 8_565 22.52(5)
O3 Ca1 V2 8_565 8_565 80.49(5)
O3 Ca1 V2 . 8_565 128.47(6)
O1 Ca1 V2 6_557 8_565 68.19(5)
V1 Ca1 V2 . 8_565 47.580(15)
V2 Ca1 V2 2_564 8_565 109.08(3)
V2 Ca1 V2 7_655 8_565 47.303(14)
V1 Ca1 V2 1_554 8_565 109.87(3)
O1 Ca1 V2 6_556 8_565 134.688(15)
V2 Ca1 V2 4_546 8_565 80.24(2)
V2 Ca1 V2 5_566 8_565 137.44(3)
V1 Ca1 V2 6_557 8_565 81.44(2)
V2 Ca1 V2 . 8_565 90.56(3)
O2 Ca1 V2 4_546 8_564 58.80(6)
O2 Ca1 V2 5_566 8_564 127.60(6)
O4 Ca1 V2 . 8_564 126.44(6)
O4 Ca1 V2 8_565 8_564 79.53(5)
O3 Ca1 V2 8_565 8_564 20.39(5)
O3 Ca1 V2 . 8_564 80.10(6)
O1 Ca1 V2 6_557 8_564 134.57(3)
V1 Ca1 V2 . 8_564 110.73(3)
V2 Ca1 V2 2_564 8_564 106.54(3)
V2 Ca1 V2 7_655 8_564 46.183(15)
V1 Ca1 V2 1_554 8_564 46.236(15)
O1 Ca1 V2 6_556 8_564 59.90(4)
V2 Ca1 V2 4_546 8_564 71.42(2)
V2 Ca1 V2 5_566 8_564 124.21(3)
V1 Ca1 V2 6_557 8_564 127.03(2)
V2 Ca1 V2 . 8_564 148.84(3)
V2 Ca1 V2 8_565 8_564 82.77(2)
O2 Ca1 V2 4_546 1_554 127.60(6)
O2 Ca1 V2 5_566 1_554 58.80(6)
O4 Ca1 V2 . 1_554 79.53(5)
O4 Ca1 V2 8_565 1_554 126.44(6)
O3 Ca1 V2 8_565 1_554 80.10(6)
O3 Ca1 V2 . 1_554 20.39(5)
O1 Ca1 V2 6_557 1_554 134.57(3)
V1 Ca1 V2 . 1_554 110.73(3)
V2 Ca1 V2 2_564 1_554 46.183(14)
V2 Ca1 V2 7_655 1_554 106.54(3)
V1 Ca1 V2 1_554 1_554 46.236(15)
O1 Ca1 V2 6_556 1_554 59.90(4)
V2 Ca1 V2 4_546 1_554 124.21(3)
V2 Ca1 V2 5_566 1_554 71.42(2)
V1 Ca1 V2 6_557 1_554 127.03(2)
V2 Ca1 V2 . 1_554 82.77(2)
V2 Ca1 V2 8_565 1_554 148.84(3)
V2 Ca1 V2 8_564 1_554 87.38(3)
O2 Ca1 O2 4_546 . 132.43(4)
O2 Ca1 O2 5_566 . 51.67(7)
O4 Ca1 O2 . . 45.22(6)
O4 Ca1 O2 8_565 . 100.72(6)
O3 Ca1 O2 8_565 . 149.50(7)
O3 Ca1 O2 . . 89.03(6)
O1 Ca1 O2 6_557 . 56.39(4)
V1 Ca1 O2 . . 66.90(4)
V2 Ca1 O2 2_564 . 62.24(4)
V2 Ca1 O2 7_655 . 130.97(4)
V1 Ca1 O2 1_554 . 122.65(4)
O1 Ca1 O2 6_556 . 119.82(4)
V2 Ca1 O2 4_546 . 119.36(4)
V2 Ca1 O2 5_566 . 58.62(3)
V1 Ca1 O2 6_557 . 64.18(4)
V2 Ca1 O2 . . 22.87(3)
V2 Ca1 O2 8_565 . 101.85(4)
V2 Ca1 O2 8_564 . 168.69(4)
V2 Ca1 O2 1_554 . 83.41(4)
O1 V1 O3 . 1_556 109.30(10)
O1 V1 O3 . 8_566 109.30(10)
O3 V1 O3 1_556 8_566 86.53(13)
O1 V1 O4 . 8_565 111.25(9)
O3 V1 O4 1_556 8_565 139.45(10)
O3 V1 O4 8_566 8_565 79.99(9)
O1 V1 O4 . . 111.25(10)
O3 V1 O4 1_556 . 79.99(9)
O3 V1 O4 8_566 . 139.45(10)
O4 V1 O4 8_565 . 85.87(12)
O1 V1 V2 . 8_565 110.663(18)
O3 V1 V2 1_556 8_565 121.49(7)
O3 V1 V2 8_566 8_565 40.51(6)
O4 V1 V2 8_565 8_565 40.28(6)
O4 V1 V2 . 8_565 120.78(7)
O1 V1 V2 . . 110.663(18)
O3 V1 V2 1_556 . 40.51(6)
O3 V1 V2 8_566 . 121.49(7)
O4 V1 V2 8_565 . 120.78(7)
O4 V1 V2 . . 40.28(6)
V2 V1 V2 8_565 . 138.67(4)
O1 V1 Ca1 . . 132.26(11)
O3 V1 Ca1 1_556 . 104.95(6)
O3 V1 Ca1 8_566 . 104.95(6)
O4 V1 Ca1 8_565 . 44.39(6)
O4 V1 Ca1 . . 44.39(6)
V2 V1 Ca1 8_565 . 76.432(17)
V2 V1 Ca1 . . 76.432(17)
O1 V1 Ca1 . 1_556 125.39(11)
O3 V1 Ca1 1_556 1_556 43.92(6)
O3 V1 Ca1 8_566 1_556 43.92(6)
O4 V1 Ca1 8_565 1_556 107.98(7)
O4 V1 Ca1 . 1_556 107.98(7)
V2 V1 Ca1 8_565 1_556 78.034(18)
V2 V1 Ca1 . 1_556 78.034(18)
Ca1 V1 Ca1 . 1_556 102.35(4)
O1 V1 Ca1 . 6_657 31.94(10)
O3 V1 Ca1 1_556 6_657 86.40(6)
O3 V1 Ca1 8_566 6_657 86.40(6)
O4 V1 Ca1 8_565 6_657 130.10(6)
O4 V1 Ca1 . 6_657 130.10(6)
V2 V1 Ca1 8_565 6_657 107.308(17)
V2 V1 Ca1 . 6_657 107.308(17)
Ca1 V1 Ca1 . 6_657 164.20(3)
Ca1 V1 Ca1 1_556 6_657 93.45(3)
O1 V1 Ca1 . 6_656 48.35(10)
O3 V1 Ca1 1_556 6_656 134.79(6)
O3 V1 Ca1 8_566 6_656 134.79(6)
O4 V1 Ca1 8_565 6_656 76.44(6)
O4 V1 Ca1 . 6_656 76.44(6)
V2 V1 Ca1 8_565 6_656 103.723(17)
V2 V1 Ca1 . 6_656 103.723(17)
Ca1 V1 Ca1 . 6_656 83.91(3)
Ca1 V1 Ca1 1_556 6_656 173.74(3)
Ca1 V1 Ca1 6_657 6_656 80.30(3)
O1 V1 Ca1 . 2_565 75.688(14)
O3 V1 Ca1 1_556 2_565 54.62(6)
O3 V1 Ca1 8_566 2_565 138.52(6)
O4 V1 Ca1 8_565 2_565 138.27(6)
O4 V1 Ca1 . 2_565 54.99(6)
V2 V1 Ca1 8_565 2_565 173.65(3)
V2 V1 Ca1 . 2_565 34.98(2)
Ca1 V1 Ca1 . 2_565 99.343(15)
Ca1 V1 Ca1 1_556 2_565 98.479(15)
Ca1 V1 Ca1 6_657 2_565 78.054(13)
Ca1 V1 Ca1 6_656 2_565 80.317(13)
O2 V2 O4 . 2_565 108.83(10)
O2 V2 O4 . . 112.35(10)
O4 V2 O4 2_565 . 138.76(5)
O2 V2 O3 . 2_565 106.13(10)
O4 V2 O3 2_565 2_565 89.52(9)
O4 V2 O3 . 2_565 81.32(9)
O2 V2 O3 . 1_556 114.59(11)
O4 V2 O3 2_565 1_556 81.18(9)
O4 V2 O3 . 1_556 80.08(9)
O3 V2 O3 2_565 1_556 139.10(5)
O2 V2 V2 . 2_564 114.26(7)
O4 V2 V2 2_565 2_564 120.55(7)
O4 V2 V2 . 2_564 40.52(6)
O3 V2 V2 2_565 2_564 40.85(6)
O3 V2 V2 1_556 2_564 113.42(7)
O2 V2 V2 . 2_565 120.56(8)
O4 V2 V2 2_565 2_565 40.56(6)
O4 V2 V2 . 2_565 111.54(7)
O3 V2 V2 2_565 2_565 118.37(7)
O3 V2 V2 1_556 2_565 40.66(6)
V2 V2 V2 2_564 2_565 125.16(4)
O2 V2 V1 . . 127.59(10)
O4 V2 V1 2_565 . 108.85(7)
O4 V2 V1 . . 40.53(6)
O3 V2 V1 2_565 . 109.26(7)
O3 V2 V1 1_556 . 40.36(6)
V2 V2 V1 2_564 . 74.10(3)
V2 V2 V1 2_565 . 72.53(3)
O2 V2 Ca1 . 2_565 118.06(10)
O4 V2 Ca1 2_565 2_565 44.27(6)
O4 V2 Ca1 . 2_565 113.29(7)
O3 V2 Ca1 2_565 2_565 45.42(6)
O3 V2 Ca1 1_556 2_565 112.57(7)
V2 V2 Ca1 2_564 2_565 79.24(3)
V2 V2 Ca1 2_565 2_565 76.59(3)
V1 V2 Ca1 . 2_565 114.35(3)
O2 V2 Ca1 . 5_566 23.19(9)
O4 V2 Ca1 2_565 5_566 95.49(6)
O4 V2 Ca1 . 5_566 123.90(6)
O3 V2 Ca1 2_565 5_566 87.50(6)
O3 V2 Ca1 1_556 5_566 132.82(6)
V2 V2 Ca1 2_564 5_566 108.61(3)
V2 V2 Ca1 2_565 5_566 121.91(3)
V1 V2 Ca1 . 5_566 150.08(3)
Ca1 V2 Ca1 2_565 5_566 95.16(2)
O2 V2 Ca1 . . 84.92(9)
O4 V2 Ca1 2_565 . 164.60(7)
O4 V2 Ca1 . . 27.84(6)
O3 V2 Ca1 2_565 . 93.30(6)
O3 V2 Ca1 1_556 . 86.83(7)
V2 V2 Ca1 2_564 . 56.11(2)
V2 V2 Ca1 2_565 . 126.48(3)
V1 V2 Ca1 . . 55.99(2)
Ca1 V2 Ca1 2_565 . 135.32(3)
Ca1 V2 Ca1 5_566 . 99.76(2)
O2 V2 Ca1 . 1_556 89.18(9)
O4 V2 Ca1 2_565 1_556 90.34(6)
O4 V2 Ca1 . 1_556 88.19(6)
O3 V2 Ca1 2_565 1_556 163.85(7)
O3 V2 Ca1 1_556 1_556 25.45(6)
V2 V2 Ca1 2_564 1_556 127.98(3)
V2 V2 Ca1 2_565 1_556 54.58(2)
V1 V2 Ca1 . 1_556 55.73(2)
Ca1 V2 Ca1 2_565 1_556 131.16(2)
Ca1 V2 Ca1 5_566 1_556 108.58(2)
Ca1 V2 Ca1 . 1_556 82.77(2)
V1 O1 Ca1 . 6_657 128.40(15)
V1 O1 Ca1 . 6_656 111.65(13)
Ca1 O1 Ca1 6_657 6_656 119.95(11)
V1 O1 Ca1 . 1_556 37.79(8)
Ca1 O1 Ca1 6_657 1_556 90.61(8)
Ca1 O1 Ca1 6_656 1_556 149.44(9)
V1 O1 Ca1 . . 32.68(8)
Ca1 O1 Ca1 6_657 . 161.08(11)
Ca1 O1 Ca1 6_656 . 78.97(6)
Ca1 O1 Ca1 1_556 . 70.47(5)
V2 O2 Ca1 . 5_566 141.10(14)
V2 O2 Ca1 . . 72.20(8)
Ca1 O2 Ca1 5_566 . 128.33(7)
V2 O2 Ca1 . 1_556 69.07(8)
Ca1 O2 Ca1 5_566 1_556 140.57(8)
Ca1 O2 Ca1 . 1_556 77.26(5)
V2 O2 Ca1 . 2_565 42.93(7)
Ca1 O2 Ca1 5_566 2_565 98.53(8)
Ca1 O2 Ca1 . 2_565 105.67(5)
Ca1 O2 Ca1 1_556 2_565 102.00(5)
V1 O3 V2 1_554 2_564 128.29(11)
V1 O3 V2 1_554 1_554 99.13(9)
V2 O3 V2 2_564 1_554 98.49(10)
V1 O3 Ca1 1_554 . 101.98(9)
V2 O3 Ca1 2_564 . 99.46(8)
V2 O3 Ca1 1_554 . 134.16(10)
V1 O3 Ca1 1_554 6_656 65.35(6)
V2 O3 Ca1 2_564 6_656 64.23(6)
V2 O3 Ca1 1_554 6_656 122.97(8)
Ca1 O3 Ca1 . 6_656 102.82(6)
V1 O3 Ca1 1_554 1_554 48.93(5)
V2 O3 Ca1 2_564 1_554 160.76(9)
V2 O3 Ca1 1_554 1_554 66.01(6)
Ca1 O3 Ca1 . 1_554 99.63(7)
Ca1 O3 Ca1 6_656 1_554 113.47(5)
V1 O3 Ca1 1_554 2_564 104.56(7)
V2 O3 Ca1 2_564 2_564 60.92(6)
V2 O3 Ca1 1_554 2_564 43.61(5)
Ca1 O3 Ca1 . 2_564 153.25(7)
Ca1 O3 Ca1 6_656 2_564 85.44(4)
Ca1 O3 Ca1 1_554 2_564 100.21(4)
V2 O4 V2 2_564 . 98.92(10)
V2 O4 V1 2_564 . 132.62(11)
V2 O4 V1 . . 99.19(9)
V2 O4 Ca1 2_564 . 100.85(8)
V2 O4 Ca1 . . 129.63(10)
V1 O4 Ca1 . . 100.39(9)
V2 O4 Ca1 2_564 6_656 58.06(5)
V2 O4 Ca1 . 6_656 132.27(8)
V1 O4 Ca1 . 6_656 77.60(6)
Ca1 O4 Ca1 . 6_656 97.21(6)
V2 O4 Ca1 2_564 1_556 161.84(9)
V2 O4 Ca1 . 1_556 65.67(6)
V1 O4 Ca1 . 1_556 47.10(5)
Ca1 O4 Ca1 . 1_556 96.63(6)
Ca1 O4 Ca1 6_656 1_556 124.54(5)
V2 O4 Ca1 2_564 2_565 63.94(6)
V2 O4 Ca1 . 2_565 43.20(5)
V1 O4 Ca1 . 2_565 104.06(7)
Ca1 O4 Ca1 . 2_565 155.40(7)
Ca1 O4 Ca1 6_656 2_565 90.69(4)
Ca1 O4 Ca1 1_556 2_565 97.95(4)
V2 O4 Ca1 2_564 5_566 90.36(7)
V2 O4 Ca1 . 5_566 37.46(5)
V1 O4 Ca1 . 5_566 128.29(8)
Ca1 O4 Ca1 . 5_566 96.62(6)
Ca1 O4 Ca1 6_656 5_566 147.40(5)
Ca1 O4 Ca1 1_556 5_566 82.76(3)
Ca1 O4 Ca1 2_565 5_566 65.85(3)

loop_
_geom_bond_atom_site_label_1
_geom_bond_atom_site_label_2
_geom_bond_site_symmetry_2
_geom_bond_distance
Ca1 O2 4_546 2.341(3)
Ca1 O2 5_566 2.341(3)
Ca1 O4 . 2.392(2)
Ca1 O4 8_565 2.392(2)
Ca1 O3 8_565 2.431(2)
Ca1 O3 . 2.431(2)
Ca1 O1 6_557 2.547(3)
Ca1 V1 . 3.3638(13)
Ca1 V2 2_564 3.3662(11)
Ca1 V2 7_655 3.3662(11)
Ca1 V1 1_554 3.4279(13)
Ca1 O1 6_556 3.538(3)
Ca1 V2 4_546 3.7340(11)
Ca1 V2 5_566 3.7340(11)
Ca1 V1 6_557 3.7724(14)
Ca1 V2 . 3.9448(10)
Ca1 V2 8_565 3.9448(10)
Ca1 V2 8_564 4.0579(10)
Ca1 V2 1_554 4.0579(10)
Ca1 O2 . 4.127(3)
V1 O1 . 1.619(3)
V1 O3 1_556 1.965(2)
V1 O3 8_566 1.965(2)
V1 O4 8_565 1.972(2)
V1 O4 . 1.972(2)
V1 V2 8_565 2.9957(9)
V1 V2 . 2.9957(9)
V1 Ca1 1_556 3.4279(13)
V1 Ca1 6_657 3.7724(14)
V1 Ca1 6_656 4.4004(15)
V1 Ca1 2_565 5.3498(11)
V2 O2 . 1.611(2)
V2 O4 2_565 1.960(2)
V2 O4 . 1.962(2)
V2 O3 2_565 1.964(2)
V2 O3 1_556 1.971(2)
V2 V2 2_564 2.9805(9)
V2 V2 2_565 2.9805(9)
V2 Ca1 2_565 3.3662(11)
V2 Ca1 5_566 3.7340(11)
V2 Ca1 1_556 4.0579(10)
O1 Ca1 6_657 2.547(3)
O1 Ca1 6_656 3.538(3)
O1 Ca1 1_556 4.561(3)
O2 Ca1 5_566 2.341(3)
O2 Ca1 1_556 4.344(3)
O2 Ca1 2_565 4.362(3)
O3 V1 1_554 1.965(2)
O3 V2 2_564 1.964(2)
O3 V2 1_554 1.971(2)
O3 Ca1 6_656 4.142(2)
O3 Ca1 1_554 4.311(2)
O3 Ca1 2_564 4.506(2)
O4 V2 2_564 1.960(2)
O4 Ca1 6_656 4.380(2)
O4 Ca1 1_556 4.451(2)
O4 Ca1 2_565 4.517(2)
O4 Ca1 5_566 5.095(2)
